data_4306175
loop_
_publ_author_name
'Tyler J. Morin'
'Brian Bennett'
'Sergey V. Lindeman'
'James R. Gardinier'

_publ_section_title
;
First-Row Transition-Metal Complexes of a New Pentadentate Ligand,
\a,\a,\a',\a'-Tetra(pyrazolyl)lutidine
;
_journal_name_full 'Inorganic Chemistry'
_journal_page_first 7468
_journal_page_last 7470
_journal_paper_doi 10.1021/ic801093q
_journal_volume 47
_journal_year 2008
_chemical_formula_sum 'C21.37 H25.21 Cl5.26 N9 O1.74 Zn2'
_chemical_formula_weight 753.22
_chemical_name_systematic
; 
 ? 
;
_space_group_IT_number 14
_symmetry_cell_setting monoclinic
_symmetry_space_group_name_Hall '-P 2yn'
_symmetry_space_group_name_H-M 'P 1 21/n 1'
_atom_sites_solution_hydrogens difmap
_atom_sites_solution_primary direct
_atom_sites_solution_secondary difmap
_audit_creation_method SHELXL-97
_cell_angle_alpha 90.00
_cell_angle_beta 102.3930(10)
_cell_angle_gamma 90.00
_cell_formula_units_Z 4
_cell_length_a 11.52640(10)
_cell_length_b 13.94720(10)
_cell_length_c 18.9316(2)
_cell_measurement_reflns_used 9556
_cell_measurement_temperature 100(2)
_cell_measurement_theta_max 67
_cell_measurement_theta_min 4
_cell_volume 2972.55(5)
_computing_cell_refinement 'SAINT v7.23A (Bruker, 2005)'
_computing_data_collection 'APEX2 v2.0-2 (Bruker, 2005)'
_computing_data_reduction 'SADABS-2004/1 (Bruker, 2005)'
_computing_molecular_graphics 'XP v5.1 (Bruker, 1998)'
_computing_publication_material 'XCIF v6.12 (Bruker, 2001)'
_computing_structure_refinement 'SHELXL-97 v.97-2 (Sheldrick, 1993-1997)'
_computing_structure_solution 'XS/SHELXTL v6.12 (Bruker, 2001)'
_diffrn_ambient_temperature 100(2)
_diffrn_measured_fraction_theta_full 0.989
_diffrn_measured_fraction_theta_max 0.959
_diffrn_measurement_device_type 'Bruker APEX2 CCD detector'
_diffrn_measurement_method '\w scans'
_diffrn_radiation_monochromator graphite
_diffrn_radiation_source 'fine-focus sealed tube'
_diffrn_radiation_type CuK\a
_diffrn_radiation_wavelength 1.54178
_diffrn_reflns_av_R_equivalents 0.0155
_diffrn_reflns_av_sigmaI/netI 0.0102
_diffrn_reflns_limit_h_max 13
_diffrn_reflns_limit_h_min -13
_diffrn_reflns_limit_k_max 16
_diffrn_reflns_limit_k_min 0
_diffrn_reflns_limit_l_max 22
_diffrn_reflns_limit_l_min 0
_diffrn_reflns_number 24856
_diffrn_reflns_theta_full 67.44
_diffrn_reflns_theta_max 67.44
_diffrn_reflns_theta_min 3.97
_exptl_absorpt_coefficient_mu 6.653
_exptl_absorpt_correction_T_max 0.4158
_exptl_absorpt_correction_T_min 0.1424
_exptl_absorpt_correction_type numerical
_exptl_absorpt_process_details
;
 Numerical (based on real shape of the crystal) absorption
 correction followed by:
 SADABS. Program for empirical absorption correction of
 area-detector data. University of Goetingen. Germany. 
 Sheldrick, G. M. 1996
;
_exptl_crystal_colour colorless
_exptl_crystal_density_diffrn 1.683
_exptl_crystal_density_method 'not measured'
_exptl_crystal_description block
_exptl_crystal_F_000 1519
_exptl_crystal_size_max 0.48
_exptl_crystal_size_mid 0.39
_exptl_crystal_size_min 0.16
_refine_diff_density_max 0.464
_refine_diff_density_min -0.411
_refine_diff_density_rms 0.057
_refine_ls_extinction_coef 0.00027(3)
_refine_ls_extinction_expression Fc^*^=kFc[1+0.001xFc^2^\l^3^/sin(2\q)]^-1/4^
_refine_ls_extinction_method SHELXL
_refine_ls_goodness_of_fit_ref 1.064
_refine_ls_hydrogen_treatment mixed
_refine_ls_matrix_type full
_refine_ls_number_parameters 458
_refine_ls_number_reflns 5132
_refine_ls_number_restraints 0
_refine_ls_restrained_S_all 1.064
_refine_ls_R_factor_all 0.0240
_refine_ls_R_factor_gt 0.0237
_refine_ls_shift/su_max 0.001
_refine_ls_shift/su_mean 0.000
_refine_ls_structure_factor_coef Fsqd
_refine_ls_weighting_details 'calc w=1/[\s^2^(Fo^2^)+(0.0317P)^2^+3.0968P] where P=(Fo^2^+2Fc^2^)/3'
_refine_ls_weighting_scheme calc
_refine_ls_wR_factor_gt 0.0623
_refine_ls_wR_factor_ref 0.0624
_reflns_number_gt 5083
_reflns_number_total 5132
_reflns_threshold_expression >2sigma(I)
_cod_data_source_file ic801093q_si_002_6.cif
_cod_data_source_block ZnClpz4lut_gard3wa
_cod_original_sg_symbol_H-M 'P 21/n'
_cod_database_code 4306175

loop_
_symmetry_equiv_pos_as_xyz
'x, y, z'
'-x+1/2, y+1/2, -z+1/2'
'-x, -y, -z'
'x-1/2, -y-1/2, z-1/2'

loop_
_atom_site_label
_atom_site_type_symbol
_atom_site_fract_x
_atom_site_fract_y
_atom_site_fract_z
_atom_site_U_iso_or_equiv
_atom_site_adp_type
_atom_site_occupancy
_atom_site_symmetry_multiplicity
_atom_site_calc_flag
_atom_site_refinement_flags
_atom_site_disorder_assembly
_atom_site_disorder_group
Zn1 Zn 0.23024(2) 0.502036(17) -0.128231(12) 0.01404(8) Uani 1 1 d . . .
Cl1 Cl 0.32890(4) 0.39423(3) -0.04152(2) 0.01814(11) Uani 1 1 d . . .
N1 N 0.15441(13) 0.61339(11) -0.21183(8) 0.0149(3) Uani 1 1 d . . .
N2 N 0.20215(13) 0.43635(11) -0.28526(8) 0.0165(3) Uani 1 1 d . . .
N3 N 0.17777(13) 0.40901(11) -0.22101(8) 0.0163(3) Uani 1 1 d . . .
N4 N 0.37439(14) 0.53269(11) -0.24471(8) 0.0158(3) Uani 1 1 d . . .
N5 N 0.38609(14) 0.52631(11) -0.17184(8) 0.0156(3) Uani 1 1 d . . .
N6 N 0.00319(13) 0.59413(11) -0.10612(8) 0.0161(3) Uani 1 1 d . . .
N7 N 0.05647(14) 0.50713(11) -0.10784(8) 0.0161(3) Uani 1 1 d . . .
N8 N 0.17261(14) 0.69395(11) -0.06483(8) 0.0168(3) Uani 1 1 d . . .
N9 N 0.26233(13) 0.62931(11) -0.06106(8) 0.0167(3) Uani 1 1 d . . .
C1 C 0.17955(16) 0.61177(13) -0.27768(10) 0.0162(4) Uani 1 1 d . . .
C2 C 0.14032(17) 0.68177(14) -0.32902(11) 0.0193(4) Uani 1 1 d . . .
C3 C 0.07414(17) 0.75732(14) -0.31048(11) 0.0203(4) Uani 1 1 d . . .
C4 C 0.04704(17) 0.75950(14) -0.24248(11) 0.0189(4) Uani 1 1 d . . .
C5 C 0.08840(16) 0.68522(13) -0.19493(10) 0.0161(4) Uani 1 1 d . . .
C6 C 0.25693(17) 0.52907(14) -0.29251(10) 0.0163(4) Uani 1 1 d . . .
C7 C 0.06318(16) 0.68214(13) -0.11928(10) 0.0162(4) Uani 1 1 d . . .
C8 C 0.17208(17) 0.36727(14) -0.33602(11) 0.0193(4) Uani 1 1 d . . .
C9 C 0.12624(17) 0.29232(15) -0.30381(11) 0.0209(4) Uani 1 1 d . . .
C10 C 0.13127(16) 0.32160(14) -0.23264(11) 0.0188(4) Uani 1 1 d . . .
C11 C 0.48120(17) 0.53629(15) -0.26301(11) 0.0214(4) Uani 1 1 d . . .
C12 C 0.56547(18) 0.53270(16) -0.19998(12) 0.0252(4) Uani 1 1 d . . .
C13 C 0.50258(17) 0.52636(14) -0.14500(11) 0.0186(4) Uani 1 1 d . . .
C14 C -0.10528(17) 0.58475(15) -0.09032(11) 0.0200(4) Uani 1 1 d . . .
C15 C -0.12390(18) 0.48901(15) -0.08164(11) 0.0212(4) Uani 1 1 d . . .
C16 C -0.02089(17) 0.44359(14) -0.09299(10) 0.0185(4) Uani 1 1 d . . .
C17 C 0.20457(19) 0.76721(15) -0.01818(11) 0.0222(4) Uani 1 1 d . . .
C18 C 0.3192(2) 0.74978(16) 0.01739(12) 0.0278(5) Uani 1 1 d . . .
C19 C 0.35123(18) 0.66336(15) -0.01043(11) 0.0204(4) Uani 1 1 d . . .
H2 H 0.1624(19) 0.6787(15) -0.3747(12) 0.015(5) Uiso 1 1 d . . .
H3 H 0.0490(19) 0.8061(16) -0.3446(12) 0.017(5) Uiso 1 1 d . . .
H4 H 0.0053(18) 0.8086(16) -0.2285(11) 0.011(5) Uiso 1 1 d . . .
H6 H 0.2691(18) 0.5319(15) -0.3395(12) 0.013(5) Uiso 1 1 d . . .
H7 H 0.0168(19) 0.7308(17) -0.1141(11) 0.016(5) Uiso 1 1 d . . .
H8 H 0.184(2) 0.3796(16) -0.3831(13) 0.022(6) Uiso 1 1 d . . .
H9 H 0.103(2) 0.2334(18) -0.3244(13) 0.022(6) Uiso 1 1 d . . .
H10 H 0.111(2) 0.2909(17) -0.1982(13) 0.019(6) Uiso 1 1 d . . .
H11 H 0.482(2) 0.5423(18) -0.3122(14) 0.030(6) Uiso 1 1 d . . .
H12 H 0.645(2) 0.5353(18) -0.1969(13) 0.030(6) Uiso 1 1 d . . .
H13 H 0.5282(18) 0.5244(15) -0.0978(12) 0.010(5) Uiso 1 1 d . . .
H14 H -0.1512(19) 0.6367(16) -0.0869(12) 0.016(5) Uiso 1 1 d . . .
H15 H -0.188(2) 0.4607(18) -0.0705(13) 0.027(6) Uiso 1 1 d . . .
H16 H -0.002(2) 0.3798(18) -0.0889(13) 0.024(6) Uiso 1 1 d . . .
H17 H 0.1555(19) 0.8172(17) -0.0145(12) 0.017(5) Uiso 1 1 d . . .
H18 H 0.366(2) 0.788(2) 0.0515(15) 0.035(7) Uiso 1 1 d . . .
H19 H 0.420(2) 0.6311(17) 0.0008(12) 0.020(6) Uiso 1 1 d . . .
Zn2 Zn 0.14439(2) 0.114116(18) 0.004102(14) 0.01947(8) Uani 1 1 d . . .
Cl2 Cl 0.02868(5) 0.18627(3) -0.09012(3) 0.02618(12) Uani 1 1 d . . .
Cl3 Cl 0.05954(5) 0.08686(4) 0.09777(3) 0.02709(12) Uani 1 1 d . . .
Cl4 Cl 0.28070(5) 0.01049(3) -0.01574(3) 0.02624(12) Uani 1 1 d . . .
O1S O 0.24940(13) 0.23106(10) 0.04274(8) 0.0233(3) Uani 1 1 d . . .
C1S C 0.3608(2) 0.21804(19) 0.09243(14) 0.0335(5) Uani 1 1 d . . .
H1OS H 0.257(2) 0.268(2) 0.0130(15) 0.029(7) Uiso 1 1 d . . .
H1SA H 0.393(3) 0.277(3) 0.1120(18) 0.062(9) Uiso 1 1 d . . .
H1SB H 0.418(3) 0.187(2) 0.0709(19) 0.063(10) Uiso 1 1 d . . .
H1SC H 0.346(3) 0.182(3) 0.128(2) 0.067(11) Uiso 1 1 d . . .
Cl5 Cl 0.62829(12) 1.02360(10) -0.21634(10) 0.0512(4) Uani 0.633(3) 1 d P A 1
Cl6 Cl 0.74910(9) 1.20505(8) -0.22549(7) 0.0506(4) Uani 0.633(3) 1 d P A 1
C2S C 0.7363(4) 1.1001(4) -0.1706(2) 0.0360(11) Uani 0.633(3) 1 d P A 1
H2S1 H 0.8135 1.0662 -0.1588 0.043 Uiso 0.633(3) 1 calc PR A 1
H2S2 H 0.7158 1.1205 -0.1247 0.043 Uiso 0.633(3) 1 calc PR A 1
O2S O 0.7142(4) 1.2195(3) -0.2737(3) 0.0315(11) Uiso 0.367(3) 1 d P A 2
H2S H 0.7128 1.1728 -0.2459 0.047 Uiso 0.367(3) 1 calc PR A 2
C3S C 0.7618(6) 1.2992(5) -0.2333(4) 0.0358(16) Uiso 0.367(3) 1 d P A 2
H3S1 H 0.7384 1.2982 -0.1864 0.054 Uiso 0.367(3) 1 calc PR A 2
H3S2 H 0.7318 1.3579 -0.2594 0.054 Uiso 0.367(3) 1 calc PR A 2
H3S3 H 0.8486 1.2976 -0.2254 0.054 Uiso 0.367(3) 1 calc PR A 2
O3S O 0.7323(7) 1.0647(6) -0.1839(5) 0.063(3) Uiso 0.367(3) 1 d P A 2
H3S H 0.7363 1.1162 -0.1604 0.095 Uiso 0.367(3) 1 calc PR A 2
C4S C 0.6213(10) 1.0236(9) -0.1887(7) 0.052(4) Uiso 0.367(3) 1 d P A 2
H4S1 H 0.5941 1.0357 -0.1439 0.078 Uiso 0.367(3) 1 calc PR A 2
H4S2 H 0.6265 0.9544 -0.1961 0.078 Uiso 0.367(3) 1 calc PR A 2
H4S3 H 0.5648 1.0518 -0.2296 0.078 Uiso 0.367(3) 1 calc PR A 2

loop_
_atom_site_aniso_label
_atom_site_aniso_U_11
_atom_site_aniso_U_22
_atom_site_aniso_U_33
_atom_site_aniso_U_23
_atom_site_aniso_U_13
_atom_site_aniso_U_12
Zn1 0.01454(13) 0.01381(14) 0.01419(13) 0.00085(9) 0.00400(9) 0.00193(9)
Cl1 0.0172(2) 0.0186(2) 0.0183(2) 0.00450(17) 0.00308(17) 0.00216(16)
N1 0.0149(7) 0.0127(8) 0.0161(8) 0.0006(6) 0.0014(6) -0.0001(6)
N2 0.0188(8) 0.0158(8) 0.0150(7) -0.0001(6) 0.0040(6) 0.0003(6)
N3 0.0175(8) 0.0147(8) 0.0168(8) 0.0008(6) 0.0040(6) 0.0008(6)
N4 0.0187(8) 0.0154(8) 0.0141(7) -0.0004(6) 0.0056(6) 0.0003(6)
N5 0.0188(8) 0.0159(8) 0.0126(7) 0.0006(6) 0.0046(6) 0.0005(6)
N6 0.0154(7) 0.0139(8) 0.0195(8) 0.0000(6) 0.0046(6) 0.0016(6)
N7 0.0166(8) 0.0139(8) 0.0182(8) 0.0003(6) 0.0045(6) 0.0021(6)
N8 0.0180(8) 0.0148(8) 0.0180(8) -0.0009(6) 0.0049(6) 0.0019(6)
N9 0.0161(8) 0.0160(8) 0.0184(8) 0.0015(6) 0.0048(6) 0.0036(6)
C1 0.0155(9) 0.0154(9) 0.0169(9) -0.0007(7) 0.0019(7) -0.0031(7)
C2 0.0189(9) 0.0196(10) 0.0180(10) 0.0021(8) 0.0011(8) -0.0033(7)
C3 0.0196(9) 0.0173(10) 0.0212(10) 0.0057(8) -0.0017(8) -0.0017(8)
C4 0.0160(9) 0.0142(9) 0.0248(10) -0.0004(8) 0.0003(8) 0.0008(7)
C5 0.0142(9) 0.0142(9) 0.0192(9) -0.0007(7) 0.0016(7) -0.0017(7)
C6 0.0196(9) 0.0169(9) 0.0122(9) 0.0007(7) 0.0028(7) -0.0017(7)
C7 0.0150(9) 0.0127(9) 0.0206(10) -0.0001(7) 0.0033(7) 0.0024(7)
C8 0.0201(9) 0.0194(10) 0.0165(9) -0.0036(8) -0.0005(7) 0.0009(8)
C9 0.0197(10) 0.0158(10) 0.0247(10) -0.0032(8) -0.0007(8) -0.0009(8)
C10 0.0163(9) 0.0166(9) 0.0231(10) 0.0030(8) 0.0034(8) 0.0007(7)
C11 0.0214(10) 0.0247(11) 0.0207(10) -0.0005(8) 0.0104(8) 0.0002(8)
C12 0.0158(10) 0.0331(12) 0.0281(11) -0.0001(9) 0.0079(8) -0.0014(8)
C13 0.0185(9) 0.0183(9) 0.0185(10) 0.0002(8) 0.0023(8) 0.0004(7)
C14 0.0161(9) 0.0215(10) 0.0229(10) -0.0015(8) 0.0049(8) 0.0033(8)
C15 0.0168(10) 0.0245(10) 0.0232(10) 0.0014(8) 0.0063(8) -0.0022(8)
C16 0.0198(9) 0.0163(10) 0.0192(9) 0.0003(8) 0.0039(7) -0.0009(8)
C17 0.0258(10) 0.0170(10) 0.0230(10) -0.0042(8) 0.0037(8) 0.0014(8)
C18 0.0279(11) 0.0236(11) 0.0277(11) -0.0066(9) -0.0036(9) -0.0016(9)
C19 0.0175(10) 0.0210(10) 0.0215(10) 0.0019(8) 0.0013(8) 0.0011(8)
Zn2 0.02289(14) 0.01687(14) 0.01965(14) 0.00119(10) 0.00676(10) 0.00138(10)
Cl2 0.0338(3) 0.0187(2) 0.0233(2) 0.00411(18) 0.0000(2) -0.00057(19)
Cl3 0.0351(3) 0.0230(2) 0.0275(3) 0.00826(19) 0.0163(2) 0.0065(2)
Cl4 0.0305(3) 0.0231(2) 0.0261(3) -0.00388(19) 0.0082(2) 0.00653(19)
O1S 0.0247(7) 0.0188(7) 0.0253(8) 0.0024(6) 0.0033(6) -0.0010(6)
C1S 0.0340(13) 0.0300(13) 0.0309(12) -0.0001(11) -0.0055(10) -0.0006(10)
Cl5 0.0428(7) 0.0601(8) 0.0434(9) 0.0111(6) -0.0073(6) -0.0007(5)
Cl6 0.0296(6) 0.0461(7) 0.0704(9) 0.0059(5) -0.0018(5) 0.0096(4)
C2S 0.029(2) 0.057(3) 0.018(2) -0.012(2) -0.0046(14) 0.021(2)

loop_
_atom_type_symbol
_atom_type_description
_atom_type_scat_dispersion_real
_atom_type_scat_dispersion_imag
_atom_type_scat_source
C C 0.0181 0.0091 'International Tables Vol C Tables 4.2.6.8 and 6.1.1.4'
H H 0.0000 0.0000 'International Tables Vol C Tables 4.2.6.8 and 6.1.1.4'
N N 0.0311 0.0180 'International Tables Vol C Tables 4.2.6.8 and 6.1.1.4'
O O 0.0492 0.0322 'International Tables Vol C Tables 4.2.6.8 and 6.1.1.4'
Cl Cl 0.3639 0.7018 'International Tables Vol C Tables 4.2.6.8 and 6.1.1.4'
Zn Zn -1.5491 0.6778 'International Tables Vol C Tables 4.2.6.8 and 6.1.1.4'

loop_
_geom_angle_atom_site_label_1
_geom_angle_atom_site_label_2
_geom_angle_atom_site_label_3
_geom_angle
_geom_angle_site_symmetry_1
_geom_angle_site_symmetry_3
_geom_angle_publ_flag
N7 Zn1 N5 163.81(6) . . ?
N7 Zn1 N3 93.30(6) . . ?
N5 Zn1 N3 83.92(6) . . ?
N7 Zn1 N9 85.11(6) . . ?
N5 Zn1 N9 92.56(6) . . ?
N3 Zn1 N9 161.79(6) . . ?
N7 Zn1 N1 82.29(6) . . ?
N5 Zn1 N1 81.52(6) . . ?
N3 Zn1 N1 81.05(6) . . ?
N9 Zn1 N1 80.76(6) . . ?
N7 Zn1 Cl1 103.31(4) . . ?
N5 Zn1 Cl1 92.88(4) . . ?
N3 Zn1 Cl1 101.18(4) . . ?
N9 Zn1 Cl1 96.83(4) . . ?
N1 Zn1 Cl1 173.76(4) . . ?
C5 N1 C1 118.89(16) . . ?
C5 N1 Zn1 120.16(12) . . ?
C1 N1 Zn1 120.86(12) . . ?
C8 N2 N3 111.41(16) . . ?
C8 N2 C6 127.94(16) . . ?
N3 N2 C6 120.63(15) . . ?
C10 N3 N2 105.19(15) . . ?
C10 N3 Zn1 135.74(14) . . ?
N2 N3 Zn1 118.85(11) . . ?
C11 N4 N5 111.44(16) . . ?
C11 N4 C6 128.19(16) . . ?
N5 N4 C6 120.25(15) . . ?
C13 N5 N4 105.05(15) . . ?
C13 N5 Zn1 135.14(13) . . ?
N4 N5 Zn1 119.26(11) . . ?
C14 N6 N7 111.20(15) . . ?
C14 N6 C7 127.92(16) . . ?
N7 N6 C7 120.88(14) . . ?
C16 N7 N6 105.20(15) . . ?
C16 N7 Zn1 135.95(13) . . ?
N6 N7 Zn1 118.82(11) . . ?
C17 N8 N9 111.68(16) . . ?
C17 N8 C7 128.47(16) . . ?
N9 N8 C7 119.63(15) . . ?
C19 N9 N8 105.06(15) . . ?
C19 N9 Zn1 136.23(13) . . ?
N8 N9 Zn1 118.62(11) . . ?
N1 C1 C2 122.60(18) . . ?
N1 C1 C6 115.93(16) . . ?
C2 C1 C6 121.45(17) . . ?
C1 C2 C3 118.17(18) . . ?
C1 C2 H2 119.7(13) . . ?
C3 C2 H2 122.1(13) . . ?
C4 C3 C2 119.72(18) . . ?
C4 C3 H3 121.6(13) . . ?
C2 C3 H3 118.7(13) . . ?
C5 C4 C3 118.08(18) . . ?
C5 C4 H4 120.2(13) . . ?
C3 C4 H4 121.7(13) . . ?
N1 C5 C4 122.52(18) . . ?
N1 C5 C7 115.93(16) . . ?
C4 C5 C7 121.54(17) . . ?
N2 C6 N4 109.58(15) . . ?
N2 C6 C1 111.85(15) . . ?
N4 C6 C1 111.23(15) . . ?
N2 C6 H6 106.6(13) . . ?
N4 C6 H6 106.3(13) . . ?
C1 C6 H6 111.0(13) . . ?
N6 C7 N8 110.18(15) . . ?
N6 C7 C5 112.24(15) . . ?
N8 C7 C5 110.58(15) . . ?
N6 C7 H7 107.9(14) . . ?
N8 C7 H7 106.7(14) . . ?
C5 C7 H7 109.0(14) . . ?
N2 C8 C9 106.95(17) . . ?
N2 C8 H8 118.3(14) . . ?
C9 C8 H8 134.7(14) . . ?
C8 C9 C10 105.41(18) . . ?
C8 C9 H9 126.4(14) . . ?
C10 C9 H9 128.0(14) . . ?
N3 C10 C9 111.05(18) . . ?
N3 C10 H10 120.0(15) . . ?
C9 C10 H10 128.9(15) . . ?
N4 C11 C12 106.90(18) . . ?
N4 C11 H11 117.5(15) . . ?
C12 C11 H11 135.5(15) . . ?
C11 C12 C13 105.54(18) . . ?
C11 C12 H12 125.0(16) . . ?
C13 C12 H12 129.4(16) . . ?
N5 C13 C12 111.06(18) . . ?
N5 C13 H13 118.6(13) . . ?
C12 C13 H13 130.3(14) . . ?
N6 C14 C15 107.29(17) . . ?
N6 C14 H14 121.3(14) . . ?
C15 C14 H14 131.4(14) . . ?
C14 C15 C16 105.23(18) . . ?
C14 C15 H15 127.7(16) . . ?
C16 C15 H15 127.1(16) . . ?
N7 C16 C15 111.08(18) . . ?
N7 C16 H16 120.5(15) . . ?
C15 C16 H16 128.3(15) . . ?
N8 C17 C18 106.65(18) . . ?
N8 C17 H17 122.9(14) . . ?
C18 C17 H17 130.4(14) . . ?
C17 C18 C19 105.83(18) . . ?
C17 C18 H18 127.2(17) . . ?
C19 C18 H18 127.0(17) . . ?
N9 C19 C18 110.77(18) . . ?
N9 C19 H19 119.8(15) . . ?
C18 C19 H19 129.4(15) . . ?
O1S Zn2 Cl4 101.02(4) . . ?
O1S Zn2 Cl2 97.55(4) . . ?
Cl4 Zn2 Cl2 118.80(2) . . ?
O1S Zn2 Cl3 100.14(5) . . ?
Cl4 Zn2 Cl3 117.95(2) . . ?
Cl2 Zn2 Cl3 115.09(2) . . ?
C1S O1S Zn2 120.43(14) . . ?
C1S O1S H1OS 109.3(19) . . ?
Zn2 O1S H1OS 114.3(19) . . ?
O1S C1S H1SA 112(2) . . ?
O1S C1S H1SB 113(2) . . ?
H1SA C1S H1SB 108(3) . . ?
O1S C1S H1SC 106(2) . . ?
H1SA C1S H1SC 109(3) . . ?
H1SB C1S H1SC 109(3) . . ?
Cl5 C2S Cl6 110.5(2) . . ?
Cl5 C2S H2S1 109.6 . . ?
Cl6 C2S H2S1 109.6 . . ?
Cl5 C2S H2S2 109.6 . . ?
Cl6 C2S H2S2 109.6 . . ?
H2S1 C2S H2S2 108.1 . . ?
C3S O2S H2S 109.5 . . ?
O2S C3S H3S1 109.5 . . ?
O2S C3S H3S2 109.5 . . ?
H3S1 C3S H3S2 109.5 . . ?
O2S C3S H3S3 109.5 . . ?
H3S1 C3S H3S3 109.5 . . ?
H3S2 C3S H3S3 109.5 . . ?
C4S O3S H3S 109.5 . . ?
O3S C4S H4S1 109.5 . . ?
O3S C4S H4S2 109.5 . . ?
H4S1 C4S H4S2 109.5 . . ?
O3S C4S H4S3 109.5 . . ?
H4S1 C4S H4S3 109.5 . . ?
H4S2 C4S H4S3 109.5 . . ?

loop_
_geom_bond_atom_site_label_1
_geom_bond_atom_site_label_2
_geom_bond_distance
_geom_bond_site_symmetry_2
_geom_bond_publ_flag
Zn1 N7 2.1208(16) . ?
Zn1 N5 2.1586(15) . ?
Zn1 N3 2.1630(16) . ?
Zn1 N9 2.1686(16) . ?
Zn1 N1 2.2555(15) . ?
Zn1 Cl1 2.3340(5) . ?
N1 C5 1.338(2) . ?
N1 C1 1.339(2) . ?
N2 C8 1.352(3) . ?
N2 N3 1.360(2) . ?
N2 C6 1.458(2) . ?
N3 C10 1.331(3) . ?
N4 C11 1.350(3) . ?
N4 N5 1.360(2) . ?
N4 C6 1.459(2) . ?
N5 C13 1.330(3) . ?
N6 C14 1.353(3) . ?
N6 N7 1.363(2) . ?
N6 C7 1.456(2) . ?
N7 C16 1.329(3) . ?
N8 C17 1.349(3) . ?
N8 N9 1.362(2) . ?
N8 C7 1.457(2) . ?
N9 C19 1.331(3) . ?
C1 C2 1.383(3) . ?
C1 C6 1.521(3) . ?
C2 C3 1.389(3) . ?
C2 H2 0.95(2) . ?
C3 C4 1.389(3) . ?
C3 H3 0.94(2) . ?
C4 C5 1.388(3) . ?
C4 H4 0.91(2) . ?
C5 C7 1.522(3) . ?
C6 H6 0.93(2) . ?
C7 H7 0.88(2) . ?
C8 C9 1.372(3) . ?
C8 H8 0.95(2) . ?
C9 C10 1.397(3) . ?
C9 H9 0.92(3) . ?
C10 H10 0.85(2) . ?
C11 C12 1.368(3) . ?
C11 H11 0.94(3) . ?
C12 C13 1.393(3) . ?
C12 H12 0.90(3) . ?
C13 H13 0.88(2) . ?
C14 C15 1.368(3) . ?
C14 H14 0.91(2) . ?
C15 C16 1.402(3) . ?
C15 H15 0.91(3) . ?
C16 H16 0.92(2) . ?
C17 C18 1.370(3) . ?
C17 H17 0.91(2) . ?
C18 C19 1.396(3) . ?
C18 H18 0.91(3) . ?
C19 H19 0.90(2) . ?
Zn2 O1S 2.0689(15) . ?
Zn2 Cl4 2.2253(5) . ?
Zn2 Cl2 2.2254(5) . ?
Zn2 Cl3 2.2338(5) . ?
O1S C1S 1.431(3) . ?
O1S H1OS 0.78(3) . ?
C1S H1SA 0.94(4) . ?
C1S H1SB 0.95(4) . ?
C1S H1SC 0.89(4) . ?
Cl5 C2S 1.725(5) . ?
Cl6 C2S 1.819(6) . ?
C2S H2S1 0.9900 . ?
C2S H2S2 0.9900 . ?
O2S C3S 1.394(8) . ?
O2S H2S 0.8400 . ?
C3S H3S1 0.9800 . ?
C3S H3S2 0.9800 . ?
C3S H3S3 0.9800 . ?
O3S C4S 1.387(14) . ?
O3S H3S 0.8400 . ?
C4S H4S1 0.9800 . ?
C4S H4S2 0.9800 . ?
C4S H4S3 0.9800 . ?

loop_
_geom_torsion_atom_site_label_1
_geom_torsion_atom_site_label_2
_geom_torsion_atom_site_label_3
_geom_torsion_atom_site_label_4
_geom_torsion
_geom_torsion_site_symmetry_1
_geom_torsion_site_symmetry_2
_geom_torsion_site_symmetry_3
_geom_torsion_site_symmetry_4
_geom_torsion_publ_flag
N7 Zn1 N1 C5 44.69(13) . . . . ?
N5 Zn1 N1 C5 -135.59(14) . . . . ?
N3 Zn1 N1 C5 139.29(14) . . . . ?
N9 Zn1 N1 C5 -41.57(13) . . . . ?
N7 Zn1 N1 C1 -138.83(14) . . . . ?
N5 Zn1 N1 C1 40.89(14) . . . . ?
N3 Zn1 N1 C1 -44.23(13) . . . . ?
N9 Zn1 N1 C1 134.91(14) . . . . ?
C8 N2 N3 C10 -0.3(2) . . . . ?
C6 N2 N3 C10 -178.79(16) . . . . ?
C8 N2 N3 Zn1 175.23(12) . . . . ?
C6 N2 N3 Zn1 -3.3(2) . . . . ?
N7 Zn1 N3 C10 -60.51(18) . . . . ?
N5 Zn1 N3 C10 135.50(18) . . . . ?
N9 Zn1 N3 C10 -144.88(19) . . . . ?
N1 Zn1 N3 C10 -142.16(18) . . . . ?
Cl1 Zn1 N3 C10 43.75(18) . . . . ?
N7 Zn1 N3 N2 125.68(13) . . . . ?
N5 Zn1 N3 N2 -38.31(13) . . . . ?
N9 Zn1 N3 N2 41.3(3) . . . . ?
N1 Zn1 N3 N2 44.03(12) . . . . ?
Cl1 Zn1 N3 N2 -130.06(12) . . . . ?
C11 N4 N5 C13 0.2(2) . . . . ?
C6 N4 N5 C13 176.55(16) . . . . ?
C11 N4 N5 Zn1 -172.57(13) . . . . ?
C6 N4 N5 Zn1 3.8(2) . . . . ?
N7 Zn1 N5 C13 147.2(2) . . . . ?
N3 Zn1 N5 C13 -131.98(19) . . . . ?
N9 Zn1 N5 C13 65.94(19) . . . . ?
N1 Zn1 N5 C13 146.20(19) . . . . ?
Cl1 Zn1 N5 C13 -31.03(18) . . . . ?
N7 Zn1 N5 N4 -42.7(3) . . . . ?
N3 Zn1 N5 N4 38.13(13) . . . . ?
N9 Zn1 N5 N4 -123.95(13) . . . . ?
N1 Zn1 N5 N4 -43.69(13) . . . . ?
Cl1 Zn1 N5 N4 139.08(12) . . . . ?
C14 N6 N7 C16 0.1(2) . . . . ?
C7 N6 N7 C16 179.32(16) . . . . ?
C14 N6 N7 Zn1 -178.10(12) . . . . ?
C7 N6 N7 Zn1 1.1(2) . . . . ?
N5 Zn1 N7 C16 139.0(2) . . . . ?
N3 Zn1 N7 C16 59.44(19) . . . . ?
N9 Zn1 N7 C16 -138.75(19) . . . . ?
N1 Zn1 N7 C16 139.94(19) . . . . ?
Cl1 Zn1 N7 C16 -42.87(19) . . . . ?
N5 Zn1 N7 N6 -43.5(3) . . . . ?
N3 Zn1 N7 N6 -123.01(13) . . . . ?
N9 Zn1 N7 N6 38.80(13) . . . . ?
N1 Zn1 N7 N6 -42.51(13) . . . . ?
Cl1 Zn1 N7 N6 134.68(12) . . . . ?
C17 N8 N9 C19 0.5(2) . . . . ?
C7 N8 N9 C19 175.59(16) . . . . ?
C17 N8 N9 Zn1 177.76(13) . . . . ?
C7 N8 N9 Zn1 -7.1(2) . . . . ?
N7 Zn1 N9 C19 140.20(19) . . . . ?
N5 Zn1 N9 C19 -55.86(19) . . . . ?
N3 Zn1 N9 C19 -134.1(2) . . . . ?
N1 Zn1 N9 C19 -136.84(19) . . . . ?
Cl1 Zn1 N9 C19 37.35(19) . . . . ?
N7 Zn1 N9 N8 -35.97(13) . . . . ?
N5 Zn1 N9 N8 127.97(13) . . . . ?
N3 Zn1 N9 N8 49.7(3) . . . . ?
N1 Zn1 N9 N8 46.99(12) . . . . ?
Cl1 Zn1 N9 N8 -138.82(12) . . . . ?
C5 N1 C1 C2 0.3(3) . . . . ?
Zn1 N1 C1 C2 -176.27(14) . . . . ?
C5 N1 C1 C6 178.86(16) . . . . ?
Zn1 N1 C1 C6 2.3(2) . . . . ?
N1 C1 C2 C3 1.2(3) . . . . ?
C6 C1 C2 C3 -177.31(17) . . . . ?
C1 C2 C3 C4 -1.5(3) . . . . ?
C2 C3 C4 C5 0.4(3) . . . . ?
C1 N1 C5 C4 -1.5(3) . . . . ?
Zn1 N1 C5 C4 175.07(13) . . . . ?
C1 N1 C5 C7 179.83(15) . . . . ?
Zn1 N1 C5 C7 -3.6(2) . . . . ?
C3 C4 C5 N1 1.2(3) . . . . ?
C3 C4 C5 C7 179.78(17) . . . . ?
C8 N2 C6 N4 -115.64(19) . . . . ?
N3 N2 C6 N4 62.6(2) . . . . ?
C8 N2 C6 C1 120.5(2) . . . . ?
N3 N2 C6 C1 -61.3(2) . . . . ?
C11 N4 C6 N2 112.8(2) . . . . ?
N5 N4 C6 N2 -62.8(2) . . . . ?
C11 N4 C6 C1 -123.0(2) . . . . ?
N5 N4 C6 C1 61.4(2) . . . . ?
N1 C1 C6 N2 59.8(2) . . . . ?
C2 C1 C6 N2 -121.59(18) . . . . ?
N1 C1 C6 N4 -63.1(2) . . . . ?
C2 C1 C6 N4 115.50(19) . . . . ?
C14 N6 C7 N8 117.6(2) . . . . ?
N7 N6 C7 N8 -61.4(2) . . . . ?
C14 N6 C7 C5 -118.7(2) . . . . ?
N7 N6 C7 C5 62.3(2) . . . . ?
C17 N8 C7 N6 -121.6(2) . . . . ?
N9 N8 C7 N6 64.3(2) . . . . ?
C17 N8 C7 C5 113.8(2) . . . . ?
N9 N8 C7 C5 -60.4(2) . . . . ?
N1 C5 C7 N6 -58.1(2) . . . . ?
C4 C5 C7 N6 123.25(18) . . . . ?
N1 C5 C7 N8 65.4(2) . . . . ?
C4 C5 C7 N8 -113.28(19) . . . . ?
N3 N2 C8 C9 0.1(2) . . . . ?
C6 N2 C8 C9 178.48(17) . . . . ?
N2 C8 C9 C10 0.1(2) . . . . ?
N2 N3 C10 C9 0.4(2) . . . . ?
Zn1 N3 C10 C9 -174.03(14) . . . . ?
C8 C9 C10 N3 -0.3(2) . . . . ?
N5 N4 C11 C12 -0.4(2) . . . . ?
C6 N4 C11 C12 -176.32(18) . . . . ?
N4 C11 C12 C13 0.3(2) . . . . ?
N4 N5 C13 C12 0.0(2) . . . . ?
Zn1 N5 C13 C12 171.07(15) . . . . ?
C11 C12 C13 N5 -0.2(2) . . . . ?
N7 N6 C14 C15 -0.2(2) . . . . ?
C7 N6 C14 C15 -179.30(17) . . . . ?
N6 C14 C15 C16 0.1(2) . . . . ?
N6 N7 C16 C15 0.0(2) . . . . ?
Zn1 N7 C16 C15 177.74(14) . . . . ?
C14 C15 C16 N7 -0.1(2) . . . . ?
N9 N8 C17 C18 -0.1(2) . . . . ?
C7 N8 C17 C18 -174.61(18) . . . . ?
N8 C17 C18 C19 -0.4(2) . . . . ?
N8 N9 C19 C18 -0.7(2) . . . . ?
Zn1 N9 C19 C18 -177.27(15) . . . . ?
C17 C18 C19 N9 0.7(2) . . . . ?
Cl4 Zn2 O1S C1S -41.43(17) . . . . ?
Cl2 Zn2 O1S C1S -162.82(16) . . . . ?
Cl3 Zn2 O1S C1S 79.90(17) . . . . ?
